data_4311106
loop_
_publ_author_name
'Md. Alamgir Hossain'
'Jennifer Ann Liljegren'
'Douglas Powell'
'Kristin Bowman-James'

_publ_contact_author
; 
   Prof. Kristin Bowman-James 
   Department of Chemistry -- University of Kansas
   Malott Hall
   1251 Wescoe Hall Dr, Rm 2010 
   Lawrence, KS  66045-7582  USA 
;
_publ_contact_author_email kbowman-james@ku.edu
_publ_contact_author_fax 1(785)8645396
_publ_contact_author_phone 1(785)8644278
_publ_section_title
;
 Anion Binding with a Tripodal Amine
;
_journal_name_full 'Inorganic Chemistry'
_journal_page_first 3751
_journal_page_last 3755
_journal_paper_doi 10.1021/ic049762b
_journal_volume 43
_journal_year 2004
_chemical_formula_moiety '(C27 H36 N4) 3+, (H2 P O4)3 1-, (H3 P O4)'
_chemical_formula_sum 'C27 H48 N4 O16 P4'
_chemical_formula_weight 808.57
_chemical_name_systematic
; 
 ? 
;
_space_group_IT_number 9
_symmetry_cell_setting monoclinic
_symmetry_space_group_name_Hall 'C -2yc'
_symmetry_space_group_name_H-M 'C 1 c 1'
_atom_sites_solution_hydrogens geom
_atom_sites_solution_primary direct
_atom_sites_solution_secondary difmap
_audit_creation_method SHELXL-97
_cell_angle_alpha 90.00
_cell_angle_beta 95.783(2)
_cell_angle_gamma 90.00
_cell_formula_units_Z 4
_cell_length_a 15.1148(17)
_cell_length_b 27.117(3)
_cell_length_c 8.9168(10)
_cell_measurement_reflns_used 2483
_cell_measurement_temperature 100(2)
_cell_measurement_theta_max 20.45
_cell_measurement_theta_min 2.63
_cell_volume 3636.1(7)
_computing_cell_refinement 'Bruker SMART'
_computing_data_collection 'Bruker SMART'
_computing_data_reduction 'Bruker SAINT'
_computing_molecular_graphics 'Bruker SHELXTL'
_computing_publication_material 'Bruker SHELXTL'
_computing_structure_refinement 'Bruker SHELXTL'
_computing_structure_solution 'Bruker SHELXTL'
_diffrn_ambient_temperature 100(2)
_diffrn_measured_fraction_theta_full 0.996
_diffrn_measured_fraction_theta_max 0.996
_diffrn_measurement_device_type 'Bruker APEX'
_diffrn_measurement_method '\w scan frames'
_diffrn_radiation_monochromator graphite
_diffrn_radiation_source 'fine-focus sealed tube'
_diffrn_radiation_type MoK\a
_diffrn_radiation_wavelength 0.71073
_diffrn_reflns_av_R_equivalents 0.0319
_diffrn_reflns_av_sigmaI/netI 0.0654
_diffrn_reflns_limit_h_max 18
_diffrn_reflns_limit_h_min -18
_diffrn_reflns_limit_k_max 31
_diffrn_reflns_limit_k_min -33
_diffrn_reflns_limit_l_max 10
_diffrn_reflns_limit_l_min -10
_diffrn_reflns_number 11104
_diffrn_reflns_theta_full 26.00
_diffrn_reflns_theta_max 26.00
_diffrn_reflns_theta_min 2.63
_exptl_absorpt_coefficient_mu 0.284
_exptl_absorpt_correction_T_max 0.9832
_exptl_absorpt_correction_T_min 0.8806
_exptl_absorpt_correction_type multi-scan
_exptl_absorpt_process_details 'SADABS (Sheldrick, 2000)'
_exptl_crystal_colour colorless
_exptl_crystal_density_diffrn 1.477
_exptl_crystal_density_method 'not measured'
_exptl_crystal_description needle
_exptl_crystal_F_000 1704
_exptl_crystal_size_max 0.46
_exptl_crystal_size_mid 0.10
_exptl_crystal_size_min 0.06
_refine_diff_density_max 0.573
_refine_diff_density_min -0.586
_refine_diff_density_rms 0.083
_refine_ls_abs_structure_details 'Flack H D (1983), Acta Cryst. A39, 876-881'
_refine_ls_abs_structure_Flack 0.02(18)
_refine_ls_extinction_method none
_refine_ls_goodness_of_fit_ref 1.033
_refine_ls_hydrogen_treatment mixed
_refine_ls_matrix_type full
_refine_ls_number_parameters 598
_refine_ls_number_reflns 6294
_refine_ls_number_restraints 932
_refine_ls_restrained_S_all 1.105
_refine_ls_R_factor_all 0.1279
_refine_ls_R_factor_gt 0.0771
_refine_ls_shift/su_max 0.021
_refine_ls_shift/su_mean 0.004
_refine_ls_structure_factor_coef Fsqd
_refine_ls_weighting_details 'calc w=1/[\s^2^(Fo^2^)+(0.1500P)^2^+0.0000P] where P=(Fo^2^+2Fc^2^)/3'
_refine_ls_weighting_scheme calc
_refine_ls_wR_factor_gt 0.2022
_refine_ls_wR_factor_ref 0.2371
_reflns_number_gt 3832
_reflns_number_total 6294
_reflns_threshold_expression >2sigma(I)
_cod_data_source_file ic049762bsi20040223_103245_2.cif
_cod_data_source_block compound_1_
_cod_database_code 4311106

loop_
_symmetry_equiv_pos_as_xyz
'x, y, z'
'x, -y, z+1/2'
'x+1/2, y+1/2, z'
'x+1/2, -y+1/2, z+1/2'

loop_
_atom_site_label
_atom_site_type_symbol
_atom_site_fract_x
_atom_site_fract_y
_atom_site_fract_z
_atom_site_U_iso_or_equiv
_atom_site_adp_type
_atom_site_occupancy
_atom_site_symmetry_multiplicity
_atom_site_calc_flag
_atom_site_refinement_flags
_atom_site_disorder_assembly
_atom_site_disorder_group
N1 N 0.5059(4) 0.33982(17) 0.2579(6) 0.0392(12) Uani 1 1 d . . .
C2 C 0.5558(5) 0.3852(2) 0.2206(8) 0.0456(16) Uani 1 1 d . . .
H2A H 0.5790 0.3807 0.1215 0.055 Uiso 1 1 calc R . .
H2B H 0.5145 0.4136 0.2124 0.055 Uiso 1 1 calc R . .
C3 C 0.6312(5) 0.3962(3) 0.3363(8) 0.0461(15) Uani 1 1 d . . .
H3A H 0.6715 0.3673 0.3459 0.055 Uiso 1 1 calc R . .
H3B H 0.6653 0.4244 0.3015 0.055 Uiso 1 1 calc R . .
N4 N 0.6034(4) 0.4077(2) 0.4840(6) 0.0472(13) Uani 1 1 d . . .
H4A H 0.5723 0.3812 0.5157 0.057 Uiso 1 1 calc R . .
H4B H 0.5647 0.4340 0.4734 0.057 Uiso 1 1 calc R . .
C5 C 0.6756(5) 0.4201(3) 0.6052(9) 0.0557(18) Uani 1 1 d . . .
H5A H 0.7148 0.3911 0.6249 0.067 Uiso 1 1 calc R . .
H5B H 0.6489 0.4279 0.6993 0.067 Uiso 1 1 calc R . .
C6 C 0.7315(5) 0.4646(3) 0.5603(8) 0.0495(17) Uani 1 1 d . . .
C7 C 0.8171(6) 0.4569(3) 0.5283(11) 0.066(2) Uani 1 1 d . . .
H7 H 0.8421 0.4248 0.5334 0.079 Uiso 1 1 calc R . .
C8 C 0.8663(6) 0.4967(4) 0.4884(13) 0.078(3) Uani 1 1 d . . .
H8 H 0.9262 0.4919 0.4677 0.094 Uiso 1 1 calc R . .
C9 C 0.8298(6) 0.5432(4) 0.4784(11) 0.074(3) Uani 1 1 d . . .
H9 H 0.8642 0.5702 0.4492 0.089 Uiso 1 1 calc R . .
C10 C 0.7444(5) 0.5506(3) 0.5104(9) 0.0546(18) Uani 1 1 d . . .
H10 H 0.7190 0.5827 0.5038 0.066 Uiso 1 1 calc R . .
C11 C 0.6951(5) 0.5106(3) 0.5526(8) 0.0499(17) Uani 1 1 d . . .
H11 H 0.6357 0.5154 0.5761 0.060 Uiso 1 1 calc R . .
C12 C 0.4134(4) 0.3421(3) 0.1846(8) 0.0448(15) Uani 1 1 d . . .
H12A H 0.3887 0.3083 0.1767 0.054 Uiso 1 1 calc R . .
H12B H 0.4144 0.3551 0.0810 0.054 Uiso 1 1 calc R . .
C13 C 0.3536(5) 0.3738(2) 0.2674(8) 0.0471(16) Uani 1 1 d . . .
H13A H 0.3798 0.4071 0.2810 0.057 Uiso 1 1 calc R . .
H13B H 0.2953 0.3771 0.2067 0.057 Uiso 1 1 calc R . .
N14 N 0.3400(4) 0.3528(2) 0.4169(7) 0.0560(16) Uani 1 1 d . . .
H14A H 0.3945 0.3490 0.4714 0.067 Uiso 1 1 calc R . .
H14B H 0.3149 0.3221 0.4032 0.067 Uiso 1 1 calc R . .
C15 C 0.2815(6) 0.3839(4) 0.5079(11) 0.074(2) Uani 1 1 d . . .
H15A H 0.2800 0.3689 0.6088 0.089 Uiso 1 1 calc R . .
H15B H 0.3079 0.4172 0.5221 0.089 Uiso 1 1 calc R . .
C16 C 0.1900(5) 0.3886(3) 0.4355(10) 0.066(2) Uani 1 1 d . . .
C17 C 0.1613(6) 0.4307(4) 0.3589(15) 0.090(3) Uani 1 1 d . . .
H17 H 0.2014 0.4577 0.3564 0.108 Uiso 1 1 calc R . .
C18 C 0.0768(8) 0.4355(4) 0.2860(18) 0.109(4) Uani 1 1 d . . .
H18 H 0.0606 0.4629 0.2230 0.131 Uiso 1 1 calc R . .
C19 C 0.0170(7) 0.3983(6) 0.3089(17) 0.111(5) Uani 1 1 d . . .
H19 H -0.0437 0.4021 0.2716 0.133 Uiso 1 1 calc R . .
C20 C 0.0458(7) 0.3541(5) 0.3885(14) 0.090(3) Uani 1 1 d . . .
H20 H 0.0050 0.3279 0.3980 0.108 Uiso 1 1 calc R . .
C21 C 0.1283(6) 0.3499(4) 0.4479(12) 0.078(3) Uani 1 1 d . . .
H21 H 0.1469 0.3205 0.5000 0.093 Uiso 1 1 calc R . .
C22 C 0.5501(5) 0.2967(2) 0.2021(8) 0.0453(16) Uani 1 1 d . . .
H22A H 0.6152 0.3021 0.2154 0.054 Uiso 1 1 calc R . .
H22B H 0.5321 0.2931 0.0928 0.054 Uiso 1 1 calc R . .
C23 C 0.5290(5) 0.2497(2) 0.2806(8) 0.0457(16) Uani 1 1 d . . .
H23A H 0.4637 0.2452 0.2734 0.055 Uiso 1 1 calc R . .
H23B H 0.5546 0.2214 0.2297 0.055 Uiso 1 1 calc R . .
N24 N 0.5647(5) 0.2504(2) 0.4401(7) 0.0546(15) Uani 1 1 d . . .
H24A H 0.5399 0.2766 0.4868 0.065 Uiso 1 1 calc R . .
H24B H 0.6251 0.2556 0.4459 0.065 Uiso 1 1 calc R . .
C25 C 0.5472(8) 0.2039(3) 0.5238(10) 0.075(3) Uani 1 1 d . . .
H25A H 0.5752 0.2065 0.6288 0.090 Uiso 1 1 calc R . .
H25B H 0.4824 0.1999 0.5274 0.090 Uiso 1 1 calc R . .
C26 C 0.5827(5) 0.1598(3) 0.4515(9) 0.0558(19) Uani 1 1 d . . .
C27 C 0.5266(6) 0.1270(3) 0.3713(12) 0.071(3) Uani 1 1 d . . .
H27 H 0.4644 0.1331 0.3633 0.085 Uiso 1 1 calc R . .
C28 C 0.5576(6) 0.0855(3) 0.3017(12) 0.074(3) Uani 1 1 d . . .
H28 H 0.5176 0.0640 0.2447 0.089 Uiso 1 1 calc R . .
C29 C 0.6478(6) 0.0763(3) 0.3174(11) 0.067(2) Uani 1 1 d . . .
H29 H 0.6699 0.0473 0.2746 0.080 Uiso 1 1 calc R . .
C30 C 0.7067(6) 0.1088(3) 0.3948(11) 0.071(2) Uani 1 1 d . . .
H30 H 0.7690 0.1031 0.4023 0.086 Uiso 1 1 calc R . .
C31 C 0.6719(6) 0.1500(3) 0.4613(11) 0.070(2) Uani 1 1 d . . .
H31 H 0.7117 0.1722 0.5159 0.084 Uiso 1 1 calc R . .
P1A P 0.4844(7) 0.3242(4) 0.7522(13) 0.064(3) Uani 0.585(14) 1 d PD A 1
O1A O 0.4956(14) 0.3320(10) 0.5942(15) 0.053(5) Uani 0.585(14) 1 d PDU A 1
O2A O 0.5273(11) 0.3655(4) 0.8447(14) 0.106(5) Uani 0.585(14) 1 d PDU A 1
O3A O 0.3921(8) 0.3236(7) 0.7829(17) 0.127(6) Uani 0.585(14) 1 d PDU A 1
O4A O 0.5311(14) 0.2797(5) 0.810(2) 0.098(7) Uani 0.585(14) 1 d PDU A 1
P1A' P 0.5050(9) 0.3280(5) 0.7622(17) 0.060(4) Uani 0.415(14) 1 d PD A 2
O1A' O 0.512(2) 0.3325(13) 0.6003(18) 0.051(7) Uani 0.415(14) 1 d PDU A 2
O2A' O 0.5893(12) 0.3460(8) 0.843(2) 0.104(7) Uani 0.415(14) 1 d PDU A 2
O3A' O 0.4335(11) 0.3589(6) 0.8096(16) 0.075(5) Uani 0.415(14) 1 d PDU A 2
O4A' O 0.493(2) 0.2764(6) 0.802(4) 0.103(9) Uani 0.415(14) 1 d PDU A 2
P1B P 0.4317(10) 0.5140(5) 0.3651(17) 0.063(5) Uani 0.343(11) 1 d PD B 1
O1B O 0.4439(17) 0.4772(6) 0.485(2) 0.068(6) Uani 0.343(11) 1 d PDU B 1
O2B O 0.5061(13) 0.5096(8) 0.272(2) 0.109(7) Uani 0.343(11) 1 d PDU B 1
O3B O 0.4296(12) 0.5636(5) 0.4342(18) 0.069(5) Uani 0.343(11) 1 d PDU B 1
O4B O 0.3487(16) 0.5063(13) 0.267(3) 0.063(8) Uani 0.343(11) 1 d PDU B 1
P1B' P 0.4246(5) 0.5162(2) 0.3901(8) 0.0469(19) Uani 0.657(11) 1 d PD B 2
O1B' O 0.4652(8) 0.4685(3) 0.4276(14) 0.067(4) Uani 0.657(11) 1 d PDU B 2
O2B' O 0.4961(6) 0.5508(3) 0.3527(12) 0.083(3) Uani 0.657(11) 1 d PDU B 2
O3B' O 0.3824(6) 0.5381(3) 0.5181(9) 0.070(3) Uani 0.657(11) 1 d PDU B 2
O4B' O 0.3603(10) 0.5139(7) 0.2535(16) 0.062(4) Uani 0.657(11) 1 d PDU B 2
P1C P 0.2793(8) 0.2138(5) 0.4011(15) 0.117(7) Uani 0.545(11) 1 d PD C 1
O1C O 0.2628(10) 0.2588(5) 0.3126(18) 0.121(5) Uani 0.545(11) 1 d PDU C 1
O2C O 0.1967(10) 0.1951(7) 0.455(2) 0.154(7) Uani 0.545(11) 1 d PDU C 1
O3C O 0.3135(13) 0.1756(7) 0.305(2) 0.118(7) Uani 0.545(11) 1 d PDU C 1
O4C O 0.3450(12) 0.2225(9) 0.530(2) 0.185(8) Uani 0.545(11) 1 d PDU C 1
P1C' P 0.2707(7) 0.2141(3) 0.3960(10) 0.062(4) Uani 0.455(11) 1 d PD C 2
O1C' O 0.3312(9) 0.2554(4) 0.430(2) 0.108(6) Uani 0.455(11) 1 d PDU C 2
O2C' O 0.1805(8) 0.2346(8) 0.373(3) 0.166(7) Uani 0.455(11) 1 d PDU C 2
O3C' O 0.2784(18) 0.1783(7) 0.520(2) 0.169(8) Uani 0.455(11) 1 d PDU C 2
O4C' O 0.2931(19) 0.1879(8) 0.2604(15) 0.130(8) Uani 0.455(11) 1 d PDU C 2
P1D P 0.8087(2) 0.28195(16) 0.3945(6) 0.1275(16) Uani 1 1 d D . .
O1D O 0.7402(6) 0.2896(4) 0.4967(10) 0.129(3) Uani 1 1 d D . .
O2D O 0.8251(8) 0.3212(4) 0.2874(13) 0.154(4) Uani 1 1 d D . .
O3D O 0.8932(5) 0.2616(4) 0.4641(10) 0.124(3) Uani 1 1 d D . .
O4D O 0.7686(12) 0.2393(6) 0.308(2) 0.293(13) Uani 1 1 d D . .

loop_
_atom_site_aniso_label
_atom_site_aniso_U_11
_atom_site_aniso_U_22
_atom_site_aniso_U_33
_atom_site_aniso_U_23
_atom_site_aniso_U_13
_atom_site_aniso_U_12
N1 0.042(3) 0.031(3) 0.044(3) 0.000(2) 0.003(2) 0.001(2)
C2 0.053(4) 0.036(3) 0.049(4) 0.006(3) 0.013(3) 0.003(3)
C3 0.046(4) 0.041(3) 0.052(4) 0.001(3) 0.010(3) -0.007(3)
N4 0.047(3) 0.045(3) 0.049(3) 0.003(2) 0.004(3) -0.008(3)
C5 0.056(4) 0.054(4) 0.054(4) 0.010(3) -0.004(4) -0.012(3)
C6 0.050(4) 0.051(4) 0.047(4) -0.006(3) -0.001(3) -0.009(3)
C7 0.050(4) 0.056(5) 0.091(6) -0.017(4) 0.004(4) -0.003(4)
C8 0.054(5) 0.086(7) 0.098(7) -0.020(5) 0.031(5) -0.012(5)
C9 0.070(6) 0.071(6) 0.084(6) -0.023(5) 0.019(5) -0.035(5)
C10 0.065(5) 0.042(4) 0.059(5) -0.014(3) 0.020(4) -0.014(3)
C11 0.049(4) 0.057(4) 0.045(4) -0.011(3) 0.012(3) -0.004(3)
C12 0.042(3) 0.046(4) 0.044(4) -0.002(3) -0.003(3) -0.002(3)
C13 0.050(4) 0.041(4) 0.049(4) 0.003(3) -0.005(3) 0.001(3)
N14 0.058(4) 0.062(4) 0.048(3) -0.005(3) 0.008(3) 0.018(3)
C15 0.071(6) 0.089(6) 0.065(5) -0.011(5) 0.021(4) 0.021(5)
C16 0.059(5) 0.061(5) 0.080(6) -0.027(4) 0.019(4) 0.008(4)
C17 0.054(5) 0.066(6) 0.149(10) -0.019(6) 0.012(6) 0.012(4)
C18 0.082(8) 0.070(7) 0.178(14) 0.006(7) 0.021(8) 0.018(6)
C19 0.045(5) 0.138(11) 0.151(12) -0.071(10) 0.013(6) 0.010(6)
C20 0.067(6) 0.092(8) 0.117(9) -0.027(6) 0.040(6) -0.014(6)
C21 0.064(6) 0.084(7) 0.091(7) -0.011(5) 0.037(5) -0.002(5)
C22 0.059(4) 0.035(3) 0.044(4) 0.002(3) 0.017(3) 0.008(3)
C23 0.055(4) 0.036(3) 0.046(4) -0.002(3) 0.010(3) 0.002(3)
N24 0.073(4) 0.041(3) 0.050(4) 0.004(3) 0.009(3) 0.011(3)
C25 0.126(8) 0.040(4) 0.064(5) 0.008(4) 0.034(5) 0.005(4)
C26 0.061(5) 0.049(4) 0.059(5) 0.011(3) 0.013(4) 0.008(4)
C27 0.059(5) 0.048(5) 0.113(8) 0.017(5) 0.034(5) 0.002(4)
C28 0.084(6) 0.034(4) 0.107(7) -0.005(4) 0.023(5) -0.013(4)
C29 0.078(6) 0.037(4) 0.089(6) 0.006(4) 0.023(5) 0.024(4)
C30 0.057(5) 0.054(5) 0.101(7) 0.005(5) 0.000(5) 0.023(4)
C31 0.063(5) 0.064(5) 0.077(6) 0.020(4) -0.016(4) 0.012(4)
P1A 0.069(4) 0.074(7) 0.051(4) 0.008(4) 0.018(3) 0.037(4)
O1A 0.040(7) 0.054(9) 0.064(9) 0.000(7) 0.004(5) -0.001(6)
O2A 0.141(12) 0.099(9) 0.072(7) -0.019(7) -0.016(8) 0.040(8)
O3A 0.129(12) 0.154(15) 0.109(11) 0.015(10) 0.055(9) -0.028(11)
O4A 0.185(19) 0.071(9) 0.040(6) 0.007(6) 0.012(11) 0.017(9)
P1A' 0.101(9) 0.043(5) 0.040(5) -0.002(4) 0.023(5) -0.015(6)
O1A' 0.066(14) 0.047(11) 0.045(10) 0.010(9) 0.025(9) 0.006(10)
O2A' 0.124(16) 0.101(14) 0.082(11) -0.011(10) -0.011(12) -0.009(12)
O3A' 0.093(10) 0.076(10) 0.065(8) -0.002(7) 0.052(8) -0.005(8)
O4A' 0.19(2) 0.060(11) 0.072(13) -0.005(9) 0.064(15) -0.044(12)
P1B 0.054(8) 0.042(7) 0.090(11) -0.022(5) -0.003(6) 0.002(5)
O1B 0.113(16) 0.031(9) 0.061(13) 0.016(9) 0.013(11) -0.014(10)
O2B 0.103(14) 0.097(14) 0.128(16) -0.029(13) 0.015(13) 0.030(12)
O3B 0.101(11) 0.031(7) 0.074(10) -0.028(7) 0.004(9) -0.004(8)
O4B 0.056(12) 0.060(13) 0.075(15) -0.001(11) 0.010(11) -0.013(10)
P1B' 0.065(4) 0.030(3) 0.043(2) -0.0036(17) -0.002(2) 0.010(2)
O1B' 0.061(6) 0.047(5) 0.089(9) -0.028(5) -0.013(6) 0.019(4)
O2B' 0.087(7) 0.056(6) 0.107(8) 0.012(5) 0.023(6) -0.010(5)
O3B' 0.090(6) 0.060(5) 0.064(6) -0.002(4) 0.021(5) 0.031(5)
O4B' 0.060(7) 0.067(8) 0.058(7) 0.002(6) -0.002(6) 0.007(6)
P1C 0.089(8) 0.109(11) 0.164(14) -0.038(10) 0.060(8) -0.048(7)
O1C 0.118(11) 0.084(9) 0.166(14) -0.002(9) 0.032(10) -0.042(8)
O2C 0.111(11) 0.154(14) 0.213(16) 0.083(12) 0.088(11) 0.000(10)
O3C 0.110(12) 0.108(12) 0.140(16) -0.007(12) 0.031(12) 0.053(9)
O4C 0.162(15) 0.185(16) 0.210(18) 0.000(15) 0.029(15) -0.024(13)
P1C' 0.069(7) 0.052(6) 0.066(6) -0.010(5) 0.014(5) -0.003(5)
O1C' 0.072(9) 0.056(8) 0.196(17) 0.023(9) 0.017(10) 0.001(7)
O2C' 0.122(13) 0.144(15) 0.238(18) 0.006(14) 0.044(14) -0.013(13)
O3C' 0.212(18) 0.111(14) 0.184(17) 0.031(13) 0.024(16) -0.028(14)
O4C' 0.17(2) 0.131(16) 0.081(12) 0.053(11) -0.005(12) 0.036(14)
P1D 0.0761(19) 0.118(3) 0.191(4) 0.060(3) 0.024(2) 0.0287(19)
O1D 0.109(6) 0.159(9) 0.123(7) 0.007(6) 0.035(6) 0.021(6)
O2D 0.165(10) 0.135(8) 0.162(10) 0.042(7) 0.012(8) 0.002(7)
O3D 0.133(7) 0.136(7) 0.103(6) 0.007(5) 0.001(5) 0.062(6)
O4D 0.207(17) 0.245(19) 0.42(4) 0.08(2) 0.018(19) -0.118(16)

loop_
_atom_type_symbol
_atom_type_description
_atom_type_scat_dispersion_real
_atom_type_scat_dispersion_imag
_atom_type_scat_source
C C 0.0033 0.0016 'International Tables Vol C Tables 4.2.6.8 and 6.1.1.4'
H H 0.0000 0.0000 'International Tables Vol C Tables 4.2.6.8 and 6.1.1.4'
N N 0.0061 0.0033 'International Tables Vol C Tables 4.2.6.8 and 6.1.1.4'
O O 0.0106 0.0060 'International Tables Vol C Tables 4.2.6.8 and 6.1.1.4'
P P 0.1023 0.0942 'International Tables Vol C Tables 4.2.6.8 and 6.1.1.4'

loop_
_geom_angle_atom_site_label_1
_geom_angle_atom_site_label_2
_geom_angle_atom_site_label_3
_geom_angle
_geom_angle_site_symmetry_1
_geom_angle_site_symmetry_3
_geom_angle_publ_flag
C22 N1 C12 109.1(5) . . ?
C22 N1 C2 108.9(5) . . ?
C12 N1 C2 109.9(5) . . ?
C3 C2 N1 112.2(5) . . ?
C3 C2 H2A 109.2 . . ?
N1 C2 H2A 109.2 . . ?
C3 C2 H2B 109.2 . . ?
N1 C2 H2B 109.2 . . ?
H2A C2 H2B 107.9 . . ?
N4 C3 C2 113.5(5) . . ?
N4 C3 H3A 108.9 . . ?
C2 C3 H3A 108.9 . . ?
N4 C3 H3B 108.9 . . ?
C2 C3 H3B 108.9 . . ?
H3A C3 H3B 107.7 . . ?
C3 N4 C5 116.5(6) . . ?
C3 N4 H4A 108.2 . . ?
C5 N4 H4A 108.2 . . ?
C3 N4 H4B 108.2 . . ?
C5 N4 H4B 108.2 . . ?
H4A N4 H4B 107.3 . . ?
N4 C5 C6 111.4(6) . . ?
N4 C5 H5A 109.3 . . ?
C6 C5 H5A 109.3 . . ?
N4 C5 H5B 109.3 . . ?
C6 C5 H5B 109.3 . . ?
H5A C5 H5B 108.0 . . ?
C11 C6 C7 121.0(7) . . ?
C11 C6 C5 119.9(7) . . ?
C7 C6 C5 119.2(7) . . ?
C6 C7 C8 118.8(8) . . ?
C6 C7 H7 120.6 . . ?
C8 C7 H7 120.6 . . ?
C7 C8 C9 120.7(8) . . ?
C7 C8 H8 119.6 . . ?
C9 C8 H8 119.6 . . ?
C10 C9 C8 120.2(8) . . ?
C10 C9 H9 119.9 . . ?
C8 C9 H9 119.9 . . ?
C9 C10 C11 119.1(8) . . ?
C9 C10 H10 120.5 . . ?
C11 C10 H10 120.5 . . ?
C6 C11 C10 120.2(7) . . ?
C6 C11 H11 119.9 . . ?
C10 C11 H11 119.9 . . ?
N1 C12 C13 113.4(5) . . ?
N1 C12 H12A 108.9 . . ?
C13 C12 H12A 108.9 . . ?
N1 C12 H12B 108.9 . . ?
C13 C12 H12B 108.9 . . ?
H12A C12 H12B 107.7 . . ?
N14 C13 C12 111.7(5) . . ?
N14 C13 H13A 109.3 . . ?
C12 C13 H13A 109.3 . . ?
N14 C13 H13B 109.3 . . ?
C12 C13 H13B 109.3 . . ?
H13A C13 H13B 107.9 . . ?
C13 N14 C15 114.2(6) . . ?
C13 N14 H14A 108.7 . . ?
C15 N14 H14A 108.7 . . ?
C13 N14 H14B 108.7 . . ?
C15 N14 H14B 108.7 . . ?
H14A N14 H14B 107.6 . . ?
C16 C15 N14 112.7(7) . . ?
C16 C15 H15A 109.1 . . ?
N14 C15 H15A 109.1 . . ?
C16 C15 H15B 109.0 . . ?
N14 C15 H15B 109.0 . . ?
H15A C15 H15B 107.8 . . ?
C17 C16 C21 118.4(9) . . ?
C17 C16 C15 121.5(9) . . ?
C21 C16 C15 120.0(9) . . ?
C18 C17 C16 122.7(10) . . ?
C18 C17 H17 118.6 . . ?
C16 C17 H17 118.7 . . ?
C17 C18 C19 116.8(12) . . ?
C17 C18 H18 121.6 . . ?
C19 C18 H18 121.6 . . ?
C18 C19 C20 120.7(10) . . ?
C18 C19 H19 119.6 . . ?
C20 C19 H19 119.7 . . ?
C21 C20 C19 120.0(10) . . ?
C21 C20 H20 120.0 . . ?
C19 C20 H20 120.0 . . ?
C20 C21 C16 120.8(11) . . ?
C20 C21 H21 119.6 . . ?
C16 C21 H21 119.6 . . ?
N1 C22 C23 113.2(6) . . ?
N1 C22 H22A 108.9 . . ?
C23 C22 H22A 108.9 . . ?
N1 C22 H22B 108.9 . . ?
C23 C22 H22B 108.9 . . ?
H22A C22 H22B 107.8 . . ?
N24 C23 C22 111.4(5) . . ?
N24 C23 H23A 109.4 . . ?
C22 C23 H23A 109.4 . . ?
N24 C23 H23B 109.3 . . ?
C22 C23 H23B 109.4 . . ?
H23A C23 H23B 108.0 . . ?
C23 N24 C25 113.8(6) . . ?
C23 N24 H24A 108.8 . . ?
C25 N24 H24A 108.8 . . ?
C23 N24 H24B 108.8 . . ?
C25 N24 H24B 108.8 . . ?
H24A N24 H24B 107.7 . . ?
C26 C25 N24 111.8(7) . . ?
C26 C25 H25A 109.3 . . ?
N24 C25 H25A 109.3 . . ?
C26 C25 H25B 109.3 . . ?
N24 C25 H25B 109.3 . . ?
H25A C25 H25B 107.9 . . ?
C31 C26 C27 117.2(8) . . ?
C31 C26 C25 121.7(9) . . ?
C27 C26 C25 121.0(8) . . ?
C26 C27 C28 122.6(8) . . ?
C26 C27 H27 118.7 . . ?
C28 C27 H27 118.7 . . ?
C29 C28 C27 118.3(8) . . ?
C29 C28 H28 120.8 . . ?
C27 C28 H28 120.8 . . ?
C28 C29 C30 120.9(7) . . ?
C28 C29 H29 119.5 . . ?
C30 C29 H29 119.5 . . ?
C29 C30 C31 118.1(8) . . ?
C29 C30 H30 121.0 . . ?
C31 C30 H30 121.0 . . ?
C26 C31 C30 122.8(9) . . ?
C26 C31 H31 118.6 . . ?
C30 C31 H31 118.6 . . ?
O3A P1A O1A 113.2(10) . . ?
O3A P1A O4A 111.4(10) . . ?
O1A P1A O4A 111.1(9) . . ?
O3A P1A O2A 106.0(9) . . ?
O1A P1A O2A 109.8(10) . . ?
O4A P1A O2A 104.7(10) . . ?
O4A' P1A' O3A' 111.5(12) . . ?
O4A' P1A' O1A' 110.1(12) . . ?
O3A' P1A' O1A' 111.3(12) . . ?
O4A' P1A' O2A' 108.4(12) . . ?
O3A' P1A' O2A' 107.2(11) . . ?
O1A' P1A' O2A' 108.2(12) . . ?
O1B P1B O2B 108.2(12) . . ?
O1B P1B O4B 112.2(13) . . ?
O2B P1B O4B 107.8(12) . . ?
O1B P1B O3B 108.8(11) . . ?
O2B P1B O3B 111.0(11) . . ?
O4B P1B O3B 108.9(13) . . ?
O1B' P1B' O4B' 112.3(8) . . ?
O1B' P1B' O3B' 112.5(7) . . ?
O4B' P1B' O3B' 110.5(8) . . ?
O1B' P1B' O2B' 108.2(7) . . ?
O4B' P1B' O2B' 105.7(8) . . ?
O3B' P1B' O2B' 107.2(7) . . ?
O4C P1C O1C 110.8(11) . . ?
O4C P1C O3C 108.7(11) . . ?
O1C P1C O3C 109.0(11) . . ?
O4C P1C O2C 109.4(12) . . ?
O1C P1C O2C 111.0(11) . . ?
O3C P1C O2C 107.9(11) . . ?
O1C' P1C' O2C' 107.0(10) . . ?
O1C' P1C' O3C' 110.5(11) . . ?
O2C' P1C' O3C' 110.9(12) . . ?
O1C' P1C' O4C' 110.5(12) . . ?
O2C' P1C' O4C' 111.0(12) . . ?
O3C' P1C' O4C' 107.0(11) . . ?
O1D P1D O2D 118.7(7) . . ?
O1D P1D O3D 115.5(6) . . ?
O2D P1D O3D 110.5(7) . . ?
O1D P1D O4D 98.9(9) . . ?
O2D P1D O4D 108.4(11) . . ?
O3D P1D O4D 102.6(10) . . ?

loop_
_geom_bond_atom_site_label_1
_geom_bond_atom_site_label_2
_geom_bond_distance
_geom_bond_site_symmetry_2
_geom_bond_publ_flag
N1 C22 1.459(8) . ?
N1 C12 1.484(8) . ?
N1 C2 1.497(8) . ?
C2 C3 1.488(10) . ?
C2 H2A 0.9900 . ?
C2 H2B 0.9900 . ?
C3 N4 1.457(9) . ?
C3 H3A 0.9900 . ?
C3 H3B 0.9900 . ?
N4 C5 1.494(9) . ?
N4 H4A 0.9200 . ?
N4 H4B 0.9200 . ?
C5 C6 1.550(10) . ?
C5 H5A 0.9900 . ?
C5 H5B 0.9900 . ?
C6 C11 1.363(11) . ?
C6 C7 1.368(12) . ?
C7 C8 1.376(13) . ?
C7 H7 0.9500 . ?
C8 C9 1.377(13) . ?
C8 H8 0.9500 . ?
C9 C10 1.365(12) . ?
C9 H9 0.9500 . ?
C10 C11 1.390(10) . ?
C10 H10 0.9500 . ?
C11 H11 0.9500 . ?
C12 C13 1.495(10) . ?
C12 H12A 0.9900 . ?
C12 H12B 0.9900 . ?
C13 N14 1.482(9) . ?
C13 H13A 0.9900 . ?
C13 H13B 0.9900 . ?
N14 C15 1.514(10) . ?
N14 H14A 0.9200 . ?
N14 H14B 0.9200 . ?
C15 C16 1.472(13) . ?
C15 H15A 0.9900 . ?
C15 H15B 0.9900 . ?
C16 C17 1.380(14) . ?
C16 C21 1.415(13) . ?
C17 C18 1.379(16) . ?
C17 H17 0.9500 . ?
C18 C19 1.382(18) . ?
C18 H18 0.9500 . ?
C19 C20 1.44(2) . ?
C19 H19 0.9500 . ?
C20 C21 1.309(15) . ?
C20 H20 0.9500 . ?
C21 H21 0.9500 . ?
C22 C23 1.504(9) . ?
C22 H22A 0.9900 . ?
C22 H22B 0.9900 . ?
C23 N24 1.469(9) . ?
C23 H23A 0.9900 . ?
C23 H23B 0.9900 . ?
N24 C25 1.504(10) . ?
N24 H24A 0.9200 . ?
N24 H24B 0.9200 . ?
C25 C26 1.483(11) . ?
C25 H25A 0.9900 . ?
C25 H25B 0.9900 . ?
C26 C31 1.368(12) . ?
C26 C27 1.377(12) . ?
C27 C28 1.390(12) . ?
C27 H27 0.9500 . ?
C28 C29 1.380(12) . ?
C28 H28 0.9500 . ?
C29 C30 1.386(13) . ?
C29 H29 0.9500 . ?
C30 C31 1.392(13) . ?
C30 H30 0.9500 . ?
C31 H31 0.9500 . ?
P1A O3A 1.448(7) . ?
P1A O1A 1.451(7) . ?
P1A O4A 1.465(7) . ?
P1A O2A 1.499(7) . ?
P1A' O4A' 1.460(8) . ?
P1A' O3A' 1.462(8) . ?
P1A' O1A' 1.462(7) . ?
P1A' O2A' 1.481(8) . ?
P1B O1B 1.459(8) . ?
P1B O2B 1.470(8) . ?
P1B O4B 1.472(8) . ?
P1B O3B 1.482(8) . ?
P1B' O1B' 1.455(7) . ?
P1B' O4B' 1.482(7) . ?
P1B' O3B' 1.486(7) . ?
P1B' O2B' 1.495(7) . ?
P1C O4C 1.458(8) . ?
P1C O1C 1.462(8) . ?
P1C O3C 1.472(8) . ?
P1C O2C 1.472(8) . ?
P1C' O1C' 1.459(8) . ?
P1C' O2C' 1.467(8) . ?
P1C' O3C' 1.467(8) . ?
P1C' O4C' 1.471(8) . ?
P1D O1D 1.462(7) . ?
P1D O2D 1.467(7) . ?
P1D O3D 1.470(6) . ?
P1D O4D 1.484(8) . ?

loop_
_geom_hbond_atom_site_label_D
_geom_hbond_atom_site_label_H
_geom_hbond_atom_site_label_A
_geom_hbond_distance_DH
_geom_hbond_distance_HA
_geom_hbond_distance_DA
_geom_hbond_angle_DHA
_geom_hbond_site_symmetry_A
N4 H4A O1A 0.92 1.94 2.86(2) 171.9 .
N4 H4A O1A' 0.92 1.81 2.73(3) 173.0 .
N4 H4B O1B 0.92 2.18 3.06(2) 159.6 .
N4 H4B O1B' 0.92 1.78 2.669(10) 160.5 .
N14 H14A O1A 0.92 1.85 2.76(2) 170.4 .
N14 H14A O1A' 0.92 2.06 2.97(3) 173.5 .
N14 H14B O1C 0.92 2.02 2.916(16) 164.1 .
N14 H14B O1C' 0.92 1.84 2.648(14) 145.8 .
N24 H24A O1A 0.92 1.94 2.85(2) 176.0 .
N24 H24A O1A' 0.92 1.90 2.81(3) 169.0 .
N24 H24B O1D 0.92 1.98 2.855(12) 158.1 .

loop_
_geom_torsion_atom_site_label_1
_geom_torsion_atom_site_label_2
_geom_torsion_atom_site_label_3
_geom_torsion_atom_site_label_4
_geom_torsion
_geom_torsion_site_symmetry_1
_geom_torsion_site_symmetry_2
_geom_torsion_site_symmetry_3
_geom_torsion_site_symmetry_4
_geom_torsion_publ_flag
C22 N1 C2 C3 -85.4(7) . . . . ?
C12 N1 C2 C3 155.2(6) . . . . ?
N1 C2 C3 N4 -64.0(8) . . . . ?
C2 C3 N4 C5 -178.9(6) . . . . ?
C3 N4 C5 C6 57.8(8) . . . . ?
N4 C5 C6 C11 70.0(9) . . . . ?
N4 C5 C6 C7 -109.6(8) . . . . ?
C11 C6 C7 C8 0.3(13) . . . . ?
C5 C6 C7 C8 180.0(8) . . . . ?
C6 C7 C8 C9 -1.1(15) . . . . ?
C7 C8 C9 C10 1.1(15) . . . . ?
C8 C9 C10 C11 -0.2(13) . . . . ?
C7 C6 C11 C10 0.6(11) . . . . ?
C5 C6 C11 C10 -179.1(7) . . . . ?
C9 C10 C11 C6 -0.6(11) . . . . ?
C22 N1 C12 C13 160.9(5) . . . . ?
C2 N1 C12 C13 -79.8(7) . . . . ?
N1 C12 C13 N14 -65.8(7) . . . . ?
C12 C13 N14 C15 178.7(6) . . . . ?
C13 N14 C15 C16 63.5(10) . . . . ?
N14 C15 C16 C17 -102.1(10) . . . . ?
N14 C15 C16 C21 80.0(11) . . . . ?
C21 C16 C17 C18 -4.3(16) . . . . ?
C15 C16 C17 C18 177.8(11) . . . . ?
C16 C17 C18 C19 8.3(19) . . . . ?
C17 C18 C19 C20 -8.1(19) . . . . ?
C18 C19 C20 C21 4.1(18) . . . . ?
C19 C20 C21 C16 0.2(16) . . . . ?
C17 C16 C21 C20 -0.2(14) . . . . ?
C15 C16 C21 C20 177.7(9) . . . . ?
C12 N1 C22 C23 -81.9(7) . . . . ?
C2 N1 C22 C23 158.2(6) . . . . ?
N1 C22 C23 N24 -66.0(7) . . . . ?
C22 C23 N24 C25 -178.7(7) . . . . ?
C23 N24 C25 C26 56.6(10) . . . . ?
N24 C25 C26 C31 73.8(11) . . . . ?
N24 C25 C26 C27 -106.2(10) . . . . ?
C31 C26 C27 C28 -0.2(13) . . . . ?
C25 C26 C27 C28 179.8(8) . . . . ?
C26 C27 C28 C29 1.8(14) . . . . ?
C27 C28 C29 C30 -2.9(14) . . . . ?
C28 C29 C30 C31 2.5(14) . . . . ?
C27 C26 C31 C30 -0.2(13) . . . . ?
C25 C26 C31 C30 179.8(8) . . . . ?
C29 C30 C31 C26 -0.9(14) . . . . ?
